data_4034774
loop_
_publ_author_name
'Lu, Hong'
'Tan, Chang-Yin'
'Zhang, Huan-Xin'
'Zhang, Jia-Lu'
'Liu, Jin-Yu'
'Li, Hong-Yu'
'Xu, Peng-Fei'

_publ_section_title
;
 Participation of \b-Ketothioamides in N-Heterocyclic Carbene-Catalyzed [3
 + 3] Spiroannulation: Asymmetric Synthesis of Functionalized
 Spiro-piperidinone Derivatives.
;
_journal_issue 24
_journal_name_full 'The Journal of organic chemistry'
_journal_page_first 15245
_journal_page_last 15255
_journal_paper_doi 10.1021/acs.joc.8b02520
_journal_volume 83
_journal_year 2018
_chemical_absolute_configuration ad
_chemical_formula_moiety 'C26 H21 N O2 S'
_chemical_formula_sum 'C26 H21 N O2 S'
_chemical_formula_weight 411.50
_space_group_crystal_system orthorhombic
_space_group_IT_number 19
_space_group_name_Hall 'P 2ac 2ab'
_space_group_name_H-M_alt 'P 21 21 21'
_atom_sites_solution_hydrogens geom
_atom_sites_solution_primary direct
_audit_creation_date 2017-12-18
_audit_creation_method
;
Olex2 1.2
(compiled 2017.03.28 svn.r3405 for OlexSys, GUI svn.r5337)
;
_cell_angle_alpha 90
_cell_angle_beta 90
_cell_angle_gamma 90
_cell_formula_units_Z 4
_cell_length_a 6.4402(2)
_cell_length_b 16.5039(6)
_cell_length_c 19.2685(7)
_cell_measurement_reflns_used 7884
_cell_measurement_temperature 150(2)
_cell_measurement_theta_max 66.56
_cell_measurement_theta_min 3.53
_cell_volume 2048.02(12)
_computing_cell_refinement 'SAINT V8.38A (?, 2016)'
_computing_data_reduction 'SAINT V8.38A (?, 2016)'
_computing_molecular_graphics 'Olex2 (Dolomanov et al., 2009)'
_computing_publication_material 'Olex2 (Dolomanov et al., 2009)'
_computing_structure_refinement 'ShelXL (Sheldrick, 2015)'
_computing_structure_solution 'ShelXS (Sheldrick, 2008)'
_diffrn_ambient_temperature 150.0
_diffrn_measured_fraction_theta_full 0.981
_diffrn_measured_fraction_theta_max 0.981
_diffrn_measurement_device_type 'Bruker APEX-II CCD'
_diffrn_measurement_method '\f and \w scans'
_diffrn_radiation_type CuK\a
_diffrn_radiation_wavelength 1.54178
_diffrn_reflns_av_R_equivalents 0.0554
_diffrn_reflns_av_unetI/netI 0.0681
_diffrn_reflns_Laue_measured_fraction_full 0.981
_diffrn_reflns_Laue_measured_fraction_max 0.981
_diffrn_reflns_limit_h_max 7
_diffrn_reflns_limit_h_min -7
_diffrn_reflns_limit_k_max 19
_diffrn_reflns_limit_k_min -17
_diffrn_reflns_limit_l_max 22
_diffrn_reflns_limit_l_min -21
_diffrn_reflns_number 8232
_diffrn_reflns_point_group_measured_fraction_full 0.953
_diffrn_reflns_point_group_measured_fraction_max 0.953
_diffrn_reflns_theta_full 66.556
_diffrn_reflns_theta_max 66.556
_diffrn_reflns_theta_min 3.526
_diffrn_standards_number 0
_exptl_absorpt_coefficient_mu 1.582
_exptl_absorpt_correction_T_max 0.7528
_exptl_absorpt_correction_T_min 0.3904
_exptl_absorpt_correction_type multi-scan
_exptl_absorpt_process_details
'SADABS-2016/2 (Bruker,2016/2) was used for absorption correction. wR2(int) was 0.1352 before and 0.0947 after correction. The Ratio of minimum to maximum transmission is 0.5186. The \l/2 correction factor is Not present.'
_exptl_crystal_colour 'clear light colourless'
_exptl_crystal_colour_lustre clear
_exptl_crystal_colour_modifier light
_exptl_crystal_colour_primary colourless
_exptl_crystal_density_diffrn 1.335
_exptl_crystal_description block
_exptl_crystal_F_000 864
_exptl_crystal_size_max 0.23
_exptl_crystal_size_mid 0.21
_exptl_crystal_size_min 0.15
_refine_diff_density_max 0.247
_refine_diff_density_min -0.399
_refine_diff_density_rms 0.073
_refine_ls_abs_structure_details
;
 Flack x determined using 1311 quotients [(I+)-(I-)]/[(I+)+(I-)]
 (Parsons, Flack and Wagner, Acta Cryst. B69 (2013) 249-259).
;
_refine_ls_abs_structure_Flack 0.097(11)
_refine_ls_extinction_method none
_refine_ls_goodness_of_fit_ref 1.036
_refine_ls_hydrogen_treatment constr
_refine_ls_matrix_type full
_refine_ls_number_parameters 271
_refine_ls_number_reflns 3438
_refine_ls_number_restraints 0
_refine_ls_restrained_S_all 1.036
_refine_ls_R_factor_all 0.0481
_refine_ls_R_factor_gt 0.0472
_refine_ls_shift/su_max 0.001
_refine_ls_shift/su_mean 0.000
_refine_ls_structure_factor_coef Fsqd
_refine_ls_weighting_details 'w=1/[\s^2^(Fo^2^)+(0.0845P)^2^+0.4565P] where P=(Fo^2^+2Fc^2^)/3'
_refine_ls_weighting_scheme calc
_refine_ls_wR_factor_gt 0.1278
_refine_ls_wR_factor_ref 0.1289
_reflns_Friedel_coverage 0.673
_reflns_Friedel_fraction_full 0.915
_reflns_Friedel_fraction_max 0.915
_reflns_number_gt 3347
_reflns_number_total 3438
_reflns_threshold_expression 'I > 2\s(I)'
_cod_data_source_file jo8b02520_si_002.cif
_cod_data_source_block 201712_18c26h21no2s_0m
_cod_database_code 4034774
_shelx_shelxl_version_number 2014/7
_shelx_space_group_comment
;
The symmetry employed for this shelxl refinement is uniquely defined
by the following loop, which should always be used as a source of
symmetry information in preference to the above space-group names.
They are only intended as comments.
;
_olex2_refinement_description
;
1. Fixed Uiso
 At 1.2 times of:
  All C(H) groups, All C(H,H) groups
2.a Ternary CH refined with riding coordinates:
 C11(H11)
2.b Secondary CH2 refined with riding coordinates:
 C8(H8A,H8B), C9(H9A,H9B), C12(H12A,H12B)
2.c Aromatic/amide H refined with riding coordinates:
 C3(H3), C4(H4), C5(H5), C6(H6), C16(H16), C17(H17), C18(H18), C19(H19),
 C20(H20), C22(H22), C23(H23), C24(H24), C25(H25), C26(H26)
;
_olex2_submission_special_instructions 'No special instructions were received'

loop_
_space_group_symop_operation_xyz
'x, y, z'
'-x+1/2, -y, z+1/2'
'x+1/2, -y+1/2, -z'
'-x, y+1/2, -z+1/2'

loop_
_atom_site_label
_atom_site_type_symbol
_atom_site_fract_x
_atom_site_fract_y
_atom_site_fract_z
_atom_site_U_iso_or_equiv
_atom_site_adp_type
_atom_site_occupancy
_atom_site_site_symmetry_order
_atom_site_calc_flag
_atom_site_refinement_flags_posn
S1 S -0.01088(13) -0.96115(4) -0.55065(4) 0.0235(3) Uani 1 1 d .
O1 O -0.0990(4) -0.93920(14) -0.37346(11) 0.0248(5) Uani 1 1 d .
O2 O 0.0249(5) -1.25649(13) -0.52765(12) 0.0309(6) Uani 1 1 d .
N1 N 0.0266(5) -1.11905(16) -0.53460(12) 0.0223(6) Uani 1 1 d .
C1 C 0.0647(5) -0.95259(18) -0.40252(14) 0.0188(6) Uani 1 1 d .
C2 C 0.2243(5) -0.88837(18) -0.41213(15) 0.0205(6) Uani 1 1 d .
C3 C 0.1764(6) -0.8093(2) -0.39023(15) 0.0241(7) Uani 1 1 d .
H3 H 0.0476 -0.7987 -0.3680 0.029 Uiso 1 1 calc R
C4 C 0.3163(6) -0.74705(19) -0.40087(17) 0.0288(8) Uani 1 1 d .
H4 H 0.2850 -0.6939 -0.3851 0.035 Uiso 1 1 calc R
C5 C 0.5028(6) -0.7624(2) -0.43472(17) 0.0293(7) Uani 1 1 d .
H5 H 0.5973 -0.7193 -0.4432 0.035 Uiso 1 1 calc R
C6 C 0.5513(6) -0.84022(19) -0.45609(17) 0.0254(7) Uani 1 1 d .
H6 H 0.6799 -0.8503 -0.4786 0.030 Uiso 1 1 calc R
C7 C 0.4132(5) -0.90407(18) -0.44493(15) 0.0204(6) Uani 1 1 d .
C8 C 0.4682(5) -0.98873(18) -0.46775(16) 0.0230(7) Uani 1 1 d .
H8A H 0.6191 -0.9975 -0.4613 0.028 Uiso 1 1 calc R
H8B H 0.4368 -0.9947 -0.5178 0.028 Uiso 1 1 calc R
C9 C 0.3497(5) -1.05248(19) -0.42728(16) 0.0205(6) Uani 1 1 d .
H9A H 0.3965 -1.0517 -0.3783 0.025 Uiso 1 1 calc R
H9B H 0.3817 -1.1066 -0.4466 0.025 Uiso 1 1 calc R
C10 C 0.1130(5) -1.03870(18) -0.42969(14) 0.0179(6) Uani 1 1 d .
C11 C -0.0103(5) -1.10340(17) -0.38755(15) 0.0208(6) Uani 1 1 d .
H11 H -0.1613 -1.0912 -0.3937 0.025 Uiso 1 1 calc R
C12 C 0.0290(6) -1.18744(18) -0.41900(16) 0.0239(7) Uani 1 1 d .
H12A H 0.1657 -1.2069 -0.4024 0.029 Uiso 1 1 calc R
H12B H -0.0776 -1.2251 -0.4008 0.029 Uiso 1 1 calc R
C13 C 0.0267(5) -1.19243(18) -0.49700(17) 0.0233(7) Uani 1 1 d .
C14 C 0.0403(5) -1.04243(17) -0.50526(15) 0.0183(6) Uani 1 1 d .
C15 C 0.0330(6) -1.10397(17) -0.31006(15) 0.0228(7) Uani 1 1 d .
C16 C -0.1111(6) -1.0695(2) -0.26441(18) 0.0294(8) Uani 1 1 d .
H16 H -0.2336 -1.0452 -0.2823 0.035 Uiso 1 1 calc R
C17 C -0.0772(7) -1.0703(2) -0.19349(19) 0.0367(9) Uani 1 1 d .
H17 H -0.1748 -1.0453 -0.1633 0.044 Uiso 1 1 calc R
C18 C 0.0957(7) -1.1067(2) -0.16643(18) 0.0380(9) Uani 1 1 d .
H18 H 0.1167 -1.1077 -0.1176 0.046 Uiso 1 1 calc R
C19 C 0.2397(7) -1.1419(2) -0.21010(18) 0.0357(9) Uani 1 1 d .
H19 H 0.3603 -1.1669 -0.1915 0.043 Uiso 1 1 calc R
C20 C 0.2076(6) -1.1407(2) -0.28168(18) 0.0292(7) Uani 1 1 d .
H20 H 0.3067 -1.1653 -0.3115 0.035 Uiso 1 1 calc R
C21 C -0.0008(6) -1.12483(17) -0.60962(15) 0.0240(7) Uani 1 1 d .
C22 C -0.1969(6) -1.1355(2) -0.63640(18) 0.0285(7) Uani 1 1 d .
H22 H -0.3134 -1.1405 -0.6065 0.034 Uiso 1 1 calc R
C23 C -0.2219(7) -1.1389(2) -0.70813(19) 0.0350(9) Uani 1 1 d .
H23 H -0.3559 -1.1474 -0.7274 0.042 Uiso 1 1 calc R
C24 C -0.0523(7) -1.1301(2) -0.75121(18) 0.0407(10) Uani 1 1 d .
H24 H -0.0699 -1.1325 -0.8001 0.049 Uiso 1 1 calc R
C25 C 0.1431(7) -1.1179(3) -0.7235(2) 0.0484(12) Uani 1 1 d .
H25 H 0.2593 -1.1109 -0.7533 0.058 Uiso 1 1 calc R
C26 C 0.1691(6) -1.1158(3) -0.65157(19) 0.0375(9) Uani 1 1 d .
H26 H 0.3031 -1.1082 -0.6320 0.045 Uiso 1 1 calc R

loop_
_atom_site_aniso_label
_atom_site_aniso_U_11
_atom_site_aniso_U_22
_atom_site_aniso_U_33
_atom_site_aniso_U_23
_atom_site_aniso_U_13
_atom_site_aniso_U_12
S1 0.0327(4) 0.0215(4) 0.0163(4) 0.0034(2) -0.0033(3) 0.0007(3)
O1 0.0283(12) 0.0234(11) 0.0227(11) 0.0014(8) 0.0062(9) 0.0040(10)
O2 0.0450(16) 0.0199(10) 0.0276(11) -0.0046(9) -0.0037(11) -0.0009(11)
N1 0.0309(15) 0.0219(12) 0.0142(12) -0.0005(9) -0.0041(11) -0.0015(12)
C1 0.0236(16) 0.0213(14) 0.0116(12) -0.0002(11) 0.0000(11) 0.0035(12)
C2 0.0291(16) 0.0186(14) 0.0138(13) 0.0003(11) -0.0021(12) 0.0011(13)
C3 0.0336(19) 0.0218(15) 0.0171(14) -0.0004(12) -0.0022(13) 0.0052(14)
C4 0.044(2) 0.0188(15) 0.0238(16) -0.0021(12) -0.0077(15) 0.0019(15)
C5 0.038(2) 0.0237(15) 0.0263(15) 0.0027(12) -0.0058(15) -0.0036(16)
C6 0.0311(18) 0.0245(15) 0.0207(15) 0.0023(12) -0.0015(14) -0.0015(14)
C7 0.0268(16) 0.0186(14) 0.0157(13) 0.0012(11) -0.0028(12) 0.0018(12)
C8 0.0233(17) 0.0224(14) 0.0234(15) -0.0014(12) 0.0024(12) -0.0002(14)
C9 0.0215(15) 0.0180(14) 0.0219(14) -0.0001(11) -0.0026(12) 0.0025(12)
C10 0.0233(15) 0.0177(14) 0.0128(13) -0.0002(11) 0.0020(11) -0.0004(13)
C11 0.0241(16) 0.0219(13) 0.0164(14) 0.0027(11) 0.0010(13) -0.0010(14)
C12 0.0313(18) 0.0195(13) 0.0207(15) 0.0020(11) -0.0005(13) -0.0022(14)
C13 0.0249(17) 0.0205(13) 0.0245(16) -0.0012(12) -0.0017(14) 0.0012(14)
C14 0.0181(13) 0.0210(14) 0.0158(14) -0.0010(11) 0.0003(11) 0.0007(12)
C15 0.0335(18) 0.0187(13) 0.0162(14) 0.0022(11) 0.0008(13) -0.0036(14)
C16 0.0363(19) 0.0279(16) 0.0242(15) 0.0035(13) 0.0071(15) 0.0045(15)
C17 0.055(3) 0.0337(18) 0.0218(16) 0.0001(14) 0.0118(16) -0.0030(18)
C18 0.058(3) 0.040(2) 0.0152(15) 0.0031(14) -0.0041(17) -0.009(2)
C19 0.044(2) 0.041(2) 0.0215(17) 0.0044(15) -0.0079(15) -0.0003(18)
C20 0.0363(19) 0.0302(17) 0.0212(15) 0.0029(13) -0.0003(14) 0.0005(16)
C21 0.0325(18) 0.0233(13) 0.0161(14) -0.0040(11) -0.0010(13) 0.0021(14)
C22 0.0351(19) 0.0254(16) 0.0250(17) -0.0015(13) -0.0050(15) -0.0023(15)
C23 0.042(2) 0.0348(19) 0.0277(18) -0.0034(15) -0.0141(16) 0.0028(17)
C24 0.057(3) 0.047(2) 0.0185(16) -0.0056(15) -0.0068(16) 0.0116(19)
C25 0.043(2) 0.078(3) 0.0239(19) -0.0074(19) 0.0021(17) 0.012(2)
C26 0.035(2) 0.055(2) 0.0220(17) -0.0074(16) -0.0009(15) 0.0070(19)

loop_
_atom_type_symbol
_atom_type_description
_atom_type_scat_dispersion_real
_atom_type_scat_dispersion_imag
_atom_type_scat_source
C C 0.0181 0.0091 'International Tables Vol C Tables 4.2.6.8 and 6.1.1.4'
H H 0.0000 0.0000 'International Tables Vol C Tables 4.2.6.8 and 6.1.1.4'
N N 0.0311 0.0180 'International Tables Vol C Tables 4.2.6.8 and 6.1.1.4'
O O 0.0492 0.0322 'International Tables Vol C Tables 4.2.6.8 and 6.1.1.4'
S S 0.3331 0.5567 'International Tables Vol C Tables 4.2.6.8 and 6.1.1.4'

loop_
_geom_angle_atom_site_label_1
_geom_angle_atom_site_label_2
_geom_angle_atom_site_label_3
_geom_angle
C13 N1 C21 116.9(2)
C14 N1 C13 124.9(2)
C14 N1 C21 118.1(2)
O1 C1 C2 121.8(3)
O1 C1 C10 119.9(3)
C2 C1 C10 118.3(3)
C3 C2 C1 118.2(3)
C7 C2 C1 121.8(3)
C7 C2 C3 120.0(3)
C2 C3 H3 119.9
C4 C3 C2 120.2(3)
C4 C3 H3 119.9
C3 C4 H4 120.1
C3 C4 C5 119.8(3)
C5 C4 H4 120.1
C4 C5 H5 119.9
C6 C5 C4 120.2(3)
C6 C5 H5 119.9
C5 C6 H6 119.6
C5 C6 C7 120.8(3)
C7 C6 H6 119.6
C2 C7 C8 120.6(3)
C6 C7 C2 119.0(3)
C6 C7 C8 120.4(3)
C7 C8 H8A 109.2
C7 C8 H8B 109.2
C7 C8 C9 112.0(3)
H8A C8 H8B 107.9
C9 C8 H8A 109.2
C9 C8 H8B 109.2
C8 C9 H9A 109.1
C8 C9 H9B 109.1
C8 C9 C10 112.3(3)
H9A C9 H9B 107.9
C10 C9 H9A 109.1
C10 C9 H9B 109.1
C1 C10 C11 110.5(2)
C9 C10 C1 108.9(3)
C9 C10 C11 112.8(3)
C14 C10 C1 107.3(2)
C14 C10 C9 109.0(2)
C14 C10 C11 108.2(2)
C10 C11 H11 107.2
C12 C11 C10 109.2(3)
C12 C11 H11 107.2
C15 C11 C10 115.0(3)
C15 C11 H11 107.2
C15 C11 C12 110.6(2)
C11 C12 H12A 108.2
C11 C12 H12B 108.2
H12A C12 H12B 107.4
C13 C12 C11 116.2(3)
C13 C12 H12A 108.2
C13 C12 H12B 108.2
O2 C13 N1 119.9(3)
O2 C13 C12 122.3(3)
N1 C13 C12 117.8(3)
N1 C14 S1 121.1(2)
N1 C14 C10 116.3(2)
C10 C14 S1 122.5(2)
C16 C15 C11 119.6(3)
C20 C15 C11 122.6(3)
C20 C15 C16 117.8(3)
C15 C16 H16 119.6
C17 C16 C15 120.8(4)
C17 C16 H16 119.6
C16 C17 H17 119.7
C18 C17 C16 120.6(4)
C18 C17 H17 119.7
C17 C18 H18 120.0
C17 C18 C19 119.9(3)
C19 C18 H18 120.0
C18 C19 H19 120.1
C18 C19 C20 119.8(4)
C20 C19 H19 120.1
C15 C20 C19 121.0(4)
C15 C20 H20 119.5
C19 C20 H20 119.5
C22 C21 N1 119.4(3)
C26 C21 N1 118.8(3)
C26 C21 C22 121.8(3)
C21 C22 H22 120.5
C21 C22 C23 118.9(4)
C23 C22 H22 120.5
C22 C23 H23 120.0
C24 C23 C22 120.1(4)
C24 C23 H23 120.0
C23 C24 H24 119.9
C23 C24 C25 120.3(3)
C25 C24 H24 119.9
C24 C25 H25 120.1
C24 C25 C26 119.8(4)
C26 C25 H25 120.1
C21 C26 C25 119.2(4)
C21 C26 H26 120.4
C25 C26 H26 120.4

loop_
_geom_bond_atom_site_label_1
_geom_bond_atom_site_label_2
_geom_bond_distance
S1 C14 1.635(3)
O1 C1 1.214(4)
O2 C13 1.211(4)
N1 C13 1.411(4)
N1 C14 1.388(4)
N1 C21 1.459(4)
C1 C2 1.488(5)
C1 C10 1.546(4)
C2 C3 1.405(4)
C2 C7 1.396(5)
C3 H3 0.9500
C3 C4 1.382(5)
C4 H4 0.9500
C4 C5 1.390(5)
C5 H5 0.9500
C5 C6 1.385(5)
C6 H6 0.9500
C6 C7 1.395(5)
C7 C8 1.507(4)
C8 H8A 0.9900
C8 H8B 0.9900
C8 C9 1.516(4)
C9 H9A 0.9900
C9 H9B 0.9900
C9 C10 1.542(4)
C10 C11 1.559(4)
C10 C14 1.531(4)
C11 H11 1.0000
C11 C12 1.535(4)
C11 C15 1.519(4)
C12 H12A 0.9900
C12 H12B 0.9900
C12 C13 1.505(4)
C15 C16 1.400(5)
C15 C20 1.389(5)
C16 H16 0.9500
C16 C17 1.384(5)
C17 H17 0.9500
C17 C18 1.369(6)
C18 H18 0.9500
C18 C19 1.381(6)
C19 H19 0.9500
C19 C20 1.395(5)
C20 H20 0.9500
C21 C22 1.375(5)
C21 C26 1.369(5)
C22 H22 0.9500
C22 C23 1.393(5)
C23 H23 0.9500
C23 C24 1.380(6)
C24 H24 0.9500
C24 C25 1.382(7)
C25 H25 0.9500
C25 C26 1.397(6)
C26 H26 0.9500

loop_
_geom_torsion_atom_site_label_1
_geom_torsion_atom_site_label_2
_geom_torsion_atom_site_label_3
_geom_torsion_atom_site_label_4
_geom_torsion
O1 C1 C2 C3 -3.7(4)
O1 C1 C2 C7 179.3(3)
O1 C1 C10 C9 -149.9(3)
O1 C1 C10 C11 -25.5(4)
O1 C1 C10 C14 92.2(3)
N1 C21 C22 C23 178.4(3)
N1 C21 C26 C25 -177.4(4)
C1 C2 C3 C4 -177.2(3)
C1 C2 C7 C6 176.2(3)
C1 C2 C7 C8 -4.1(4)
C1 C10 C11 C12 176.0(3)
C1 C10 C11 C15 -58.9(4)
C1 C10 C14 S1 16.1(3)
C1 C10 C14 N1 -166.1(3)
C2 C1 C10 C9 29.1(3)
C2 C1 C10 C11 153.6(3)
C2 C1 C10 C14 -88.7(3)
C2 C3 C4 C5 1.4(5)
C2 C7 C8 C9 -23.0(4)
C3 C2 C7 C6 -0.7(4)
C3 C2 C7 C8 179.1(3)
C3 C4 C5 C6 -1.8(5)
C4 C5 C6 C7 0.9(5)
C5 C6 C7 C2 0.3(5)
C5 C6 C7 C8 -179.4(3)
C6 C7 C8 C9 156.7(3)
C7 C2 C3 C4 -0.2(4)
C7 C8 C9 C10 54.1(3)
C8 C9 C10 C1 -56.3(3)
C8 C9 C10 C11 -179.4(2)
C8 C9 C10 C14 60.5(3)
C9 C10 C11 C12 -61.8(3)
C9 C10 C11 C15 63.3(4)
C9 C10 C14 S1 -101.7(3)
C9 C10 C14 N1 76.1(3)
C10 C1 C2 C3 177.2(3)
C10 C1 C2 C7 0.3(4)
C10 C11 C12 C13 -42.6(4)
C10 C11 C15 C16 103.0(4)
C10 C11 C15 C20 -79.7(4)
C11 C10 C14 S1 135.4(2)
C11 C10 C14 N1 -46.9(3)
C11 C12 C13 O2 -168.9(3)
C11 C12 C13 N1 11.2(5)
C11 C15 C16 C17 179.0(3)
C11 C15 C20 C19 -178.3(3)
C12 C11 C15 C16 -132.6(3)
C12 C11 C15 C20 44.6(4)
C13 N1 C14 S1 -166.6(3)
C13 N1 C14 C10 15.5(5)
C13 N1 C21 C22 79.6(4)
C13 N1 C21 C26 -103.2(4)
C14 N1 C13 O2 -176.2(3)
C14 N1 C13 C12 3.8(5)
C14 N1 C21 C22 -97.2(4)
C14 N1 C21 C26 79.9(4)
C14 C10 C11 C12 58.9(3)
C14 C10 C11 C15 -176.1(3)
C15 C11 C12 C13 -170.2(3)
C15 C16 C17 C18 -1.7(6)
C16 C15 C20 C19 -1.0(5)
C16 C17 C18 C19 1.0(6)
C17 C18 C19 C20 -0.4(6)
C18 C19 C20 C15 0.4(6)
C20 C15 C16 C17 1.6(5)
C21 N1 C13 O2 7.2(5)
C21 N1 C13 C12 -172.8(3)
C21 N1 C14 S1 10.0(4)
C21 N1 C14 C10 -167.8(3)
C21 C22 C23 C24 -1.2(6)
C22 C21 C26 C25 -0.3(6)
C22 C23 C24 C25 0.0(6)
C23 C24 C25 C26 1.1(7)
C24 C25 C26 C21 -0.9(7)
C26 C21 C22 C23 1.4(5)
